data_9002149
loop_
_publ_author_name
'Downs, R. T.'
'Yang, H.'
'Hazen, R. M.'
'Finger, L. W.'
'Prewitt, C. T.'

_publ_section_title
;
 Compressibility mechanisms of alkali feldspars: New data from reedmergnerite
 Sample from Joseph Smith #1 mine, Duchesne Co., Utah,  NMNH 140
 P = 1.89 GPa
;
_journal_name_full 'American Mineralogist'
_journal_page_first 333
_journal_page_last 340
_journal_volume 84
_journal_year 1999
_chemical_formula_sum 'B Na O8 Si3'
_chemical_name_mineral Reedmergnerite
_space_group_IT_number 2
_symmetry_space_group_name_Hall '-P 1 (1/2*x+1/2*y,1/2*x-1/2*y,-z)'
_symmetry_space_group_name_H-M 'C -1'
_cell_angle_alpha 93.364
_cell_angle_beta 116.316
_cell_angle_gamma 92.145
_cell_length_a 7.7231
_cell_length_b 12.3038
_cell_length_c 6.7719
_cell_formula_units_Z 4
_cell_volume 574.357
_database_code_amcsd 0002217
_diffrn_ambient_pressure 1.89e+06
_exptl_crystal_density_diffrn 2.845
_cod_original_formula_sum 'Na B Si3 O8'
_cod_database_code 9002149

loop_
_space_group_symop_operation_xyz
x,y,z
1/2+x,1/2+y,z
-x,-y,-z
1/2-x,1/2-y,-z

loop_
_atom_site_aniso_label
_atom_site_aniso_U_11
_atom_site_aniso_U_22
_atom_site_aniso_U_33
_atom_site_aniso_U_12
_atom_site_aniso_U_13
_atom_site_aniso_U_23
Na 0.01500 0.02236 0.02771 0.00206 0.01011 -0.00792

loop_
_atom_site_label
_atom_site_fract_x
_atom_site_fract_y
_atom_site_fract_z
_atom_site_U_iso_or_equiv
Na 0.25601 0.00824 0.13088 ?
B 0.01183 0.15965 0.21859 0.00760
Si1m 0.00524 0.80996 0.20889 0.00709
Si2o 0.70104 0.10016 0.32113 0.00659
Si2m 0.67985 0.86332 0.35484 0.00621
O(A1) 0.00752 0.13504 0.00278 0.01001
O(A2) 0.58334 0.97941 0.26984 0.00646
O(B)o 0.84583 0.09262 0.21174 0.00975
O(B)m 0.81170 0.83447 0.23066 0.01165
O(C)o -0.00096 0.27410 0.27149 0.00925
O(C)m 0.02752 0.67925 0.20058 0.01026
O(D)o 0.19525 0.12020 0.38320 0.01229
O(D)m 0.19266 0.86861 0.41472 0.01444

loop_
_cod_related_entry_id
_cod_related_entry_database
_cod_related_entry_code
1 AMCSD 0002217
